data_8106263
loop_
_publ_author_name
'Wang, Wan-Wan'
'Zong, Hai-Tao'
'Wu, Wei-Na'

_publ_section_title
;
 Crystal structure of ethyl
 5-formyl-3,4-dimethylpyrrole-2-carboxylate--1-(propan-2-ylidene)thiosemicarbazide
 (1/1), C14H22N4O3S
;
_journal_issue 4
_journal_name_full 'Zeitschrift f\"ur Kristallographie - New Crystal Structures'
_journal_page_first 689
_journal_page_last 690
_journal_paper_doi 10.1515/ncrs-2018-0015
_journal_volume 233
_journal_year 2018
_chemical_formula_sum 'C14 H22 N4 O3 S'
_chemical_formula_weight 326.41
_space_group_crystal_system triclinic
_space_group_IT_number 2
_space_group_name_Hall '-P 1'
_space_group_name_H-M_alt 'P -1'
_atom_sites_solution_hydrogens geom
_cell_angle_alpha 81.822(2)
_cell_angle_beta 89.151(2)
_cell_angle_gamma 70.735(2)
_cell_formula_units_Z 2
_cell_length_a 6.9906(9)
_cell_length_b 8.0075(11)
_cell_length_c 16.057(2)
_cell_measurement_reflns_used 1863
_cell_measurement_temperature 296(2)
_cell_measurement_theta_max 23.52
_cell_measurement_theta_min 2.12
_cell_volume 839.37(19)
_computing_cell_refinement 'Bruker SMART'
_computing_data_collection 'Bruker SMART'
_computing_data_reduction 'Bruker SAINT'
_computing_molecular_graphics 'Bruker SHELXTL'
_computing_publication_material 'Bruker SHELXTL'
_computing_structure_refinement 'SHELXL-2017/1 (Sheldrick, 2017)'
_computing_structure_solution 'Bruker SHELXTL'
_diffrn_ambient_temperature 296(2)
_diffrn_measured_fraction_theta_full 0.992
_diffrn_measured_fraction_theta_max 0.992
_diffrn_measurement_device_type 'CCD area detector'
_diffrn_measurement_method 'phi and omega scans'
_diffrn_radiation_type MoK\a
_diffrn_radiation_wavelength 0.71073
_diffrn_reflns_av_R_equivalents 0.0138
_diffrn_reflns_av_unetI/netI 0.0313
_diffrn_reflns_Laue_measured_fraction_full 0.992
_diffrn_reflns_Laue_measured_fraction_max 0.992
_diffrn_reflns_limit_h_max 8
_diffrn_reflns_limit_h_min -8
_diffrn_reflns_limit_k_max 6
_diffrn_reflns_limit_k_min -9
_diffrn_reflns_limit_l_max 17
_diffrn_reflns_limit_l_min -19
_diffrn_reflns_number 4412
_diffrn_reflns_point_group_measured_fraction_full 0.992
_diffrn_reflns_point_group_measured_fraction_max 0.992
_diffrn_reflns_theta_full 25.010
_diffrn_reflns_theta_max 25.010
_diffrn_reflns_theta_min 1.282
_exptl_absorpt_coefficient_mu 0.210
_exptl_absorpt_correction_type multi-scan
_exptl_absorpt_process_details sadabs
_exptl_crystal_colour colorless
_exptl_crystal_density_diffrn 1.291
_exptl_crystal_description block
_exptl_crystal_F_000 348
_exptl_crystal_size_max 0.200
_exptl_crystal_size_mid 0.180
_exptl_crystal_size_min 0.160
_refine_diff_density_max 0.222
_refine_diff_density_min -0.233
_refine_diff_density_rms 0.051
_refine_ls_extinction_coef .
_refine_ls_extinction_method none
_refine_ls_goodness_of_fit_ref 1.039
_refine_ls_hydrogen_treatment constr
_refine_ls_matrix_type full
_refine_ls_number_parameters 204
_refine_ls_number_reflns 2938
_refine_ls_number_restraints 0
_refine_ls_restrained_S_all 1.039
_refine_ls_R_factor_all 0.0560
_refine_ls_R_factor_gt 0.0444
_refine_ls_shift/su_max 0.000
_refine_ls_shift/su_mean 0.000
_refine_ls_structure_factor_coef Fsqd
_refine_ls_weighting_details 'w=1/[\s^2^(Fo^2^)+(0.0601P)^2^+0.3282P] where P=(Fo^2^+2Fc^2^)/3'
_refine_ls_weighting_scheme calc
_refine_ls_wR_factor_gt 0.1190
_refine_ls_wR_factor_ref 0.1299
_reflns_Friedel_coverage 0.000
_reflns_Friedel_fraction_full .
_reflns_Friedel_fraction_max .
_reflns_number_gt 2341
_reflns_number_total 2938
_reflns_threshold_expression 'I > 2\s(I)'
_cod_data_source_file suppl_ncrs-2018-0015_suppl.cif
_cod_data_source_block z
_cod_original_cell_volume 839.4(2)
_cod_database_code 8106263
_shelx_space_group_comment
; 
The symmetry employed for this shelxl refinement is uniquely defined 
by the following loop, which should always be used as a source of 
symmetry information in preference to the above space-group names. 
They are only intended as comments. 
;
_shelx_estimated_absorpt_t_min 0.959
_shelx_estimated_absorpt_t_max 0.967

loop_
_space_group_symop_operation_xyz
'x, y, z'
'-x, -y, -z'

loop_
_atom_site_label
_atom_site_type_symbol
_atom_site_fract_x
_atom_site_fract_y
_atom_site_fract_z
_atom_site_U_iso_or_equiv
_atom_site_adp_type
_atom_site_occupancy
_atom_site_site_symmetry_order
_atom_site_calc_flag
_atom_site_refinement_flags_posn
_atom_site_refinement_flags_adp
_atom_site_refinement_flags_occupancy
_atom_site_disorder_assembly
_atom_site_disorder_group
O2 O 0.6332(3) 0.72001(19) -0.14989(9) 0.0554(4) Uani 1 1 d . . . . .
O3 O 1.0119(3) -0.0173(2) 0.11150(10) 0.0681(5) Uani 1 1 d . . . . .
N1 N 0.8341(3) 0.3153(2) -0.00592(10) 0.0403(4) Uani 1 1 d . . . . .
H1 H 0.866051 0.228980 -0.035393 0.048 Uiso 1 1 calc R U . . .
C4 C 0.8624(3) 0.2976(3) 0.07912(12) 0.0417(5) Uani 1 1 d . . . . .
O1 O 0.7242(3) 0.4375(2) -0.17547(10) 0.0720(6) Uani 1 1 d . . . . .
C1 C 0.7474(3) 0.4913(2) -0.03652(12) 0.0391(5) Uani 1 1 d . . . . .
C8 C 0.6252(4) 0.7886(3) 0.02710(15) 0.0553(6) Uani 1 1 d . . . . .
H8A H 0.729003 0.837939 0.037466 0.083 Uiso 1 1 calc R U . . .
H8B H 0.525566 0.813641 0.069515 0.083 Uiso 1 1 calc R U . . .
H8C H 0.561693 0.841346 -0.027313 0.083 Uiso 1 1 calc R U . . .
C3 C 0.7901(3) 0.4678(3) 0.10292(12) 0.0430(5) Uani 1 1 d . . . . .
C5 C 0.7020(3) 0.5434(3) -0.12715(13) 0.0458(5) Uani 1 1 d . . . . .
C2 C 0.7177(3) 0.5904(3) 0.02966(12) 0.0410(5) Uani 1 1 d . . . . .
C10 C 0.9512(4) 0.1308(3) 0.13234(13) 0.0540(6) Uani 1 1 d . . . . .
H10 H 0.963968 0.136369 0.189369 0.065 Uiso 1 1 calc R U . . .
C9 C 0.7889(4) 0.5149(3) 0.19010(14) 0.0607(7) Uani 1 1 d . . . . .
H9A H 0.854398 0.408651 0.228885 0.091 Uiso 1 1 calc R U . . .
H9B H 0.651507 0.567555 0.205952 0.091 Uiso 1 1 calc R U . . .
H9C H 0.860194 0.598555 0.191259 0.091 Uiso 1 1 calc R U . . .
C6 C 0.5835(5) 0.7851(3) -0.23865(15) 0.0695(8) Uani 1 1 d . . . . .
H6A H 0.482558 0.739195 -0.258090 0.083 Uiso 1 1 calc R U . . .
H6B H 0.703533 0.746150 -0.271503 0.083 Uiso 1 1 calc R U . . .
C7 C 0.5027(5) 0.9842(4) -0.24833(17) 0.0790(9) Uani 1 1 d . . . . .
H7A H 0.379470 1.021278 -0.218333 0.119 Uiso 1 1 calc R U . . .
H7B H 0.475701 1.031844 -0.306908 0.119 Uiso 1 1 calc R U . . .
H7C H 0.600834 1.027718 -0.225975 0.119 Uiso 1 1 calc R U . . .
N3 N 0.8688(3) 0.2703(2) -0.44204(10) 0.0473(5) Uani 1 1 d . . . . .
H3 H 0.889395 0.232314 -0.489961 0.057 Uiso 1 1 calc R U . . .
N4 N 0.7759(3) 0.4510(2) -0.43706(11) 0.0464(4) Uani 1 1 d . . . . .
C11 C 0.9257(3) 0.1561(3) -0.36944(12) 0.0462(5) Uani 1 1 d . . . . .
N2 N 0.8885(3) 0.2275(3) -0.29905(11) 0.0597(6) Uani 1 1 d . . . . .
H2A H 0.830903 0.341024 -0.301183 0.072 Uiso 1 1 calc R U . . .
H2B H 0.921847 0.160435 -0.251145 0.072 Uiso 1 1 calc R U . . .
C12 C 0.7206(3) 0.5610(3) -0.50505(13) 0.0458(5) Uani 1 1 d . . . . .
C14 C 0.6217(4) 0.7537(3) -0.49573(16) 0.0602(6) Uani 1 1 d . . . . .
H14A H 0.607477 0.765180 -0.437065 0.090 Uiso 1 1 calc R U . . .
H14B H 0.490327 0.798036 -0.523586 0.090 Uiso 1 1 calc R U . . .
H14C H 0.703962 0.821470 -0.520562 0.090 Uiso 1 1 calc R U . . .
S1 S 1.03937(12) -0.06446(8) -0.37095(4) 0.0675(3) Uani 1 1 d . . . . .
C13 C 0.7457(4) 0.5155(3) -0.59216(14) 0.0598(6) Uani 1 1 d . . . . .
H13A H 0.886266 0.453851 -0.600452 0.090 Uiso 1 1 calc R U . . .
H13B H 0.699340 0.623267 -0.631883 0.090 Uiso 1 1 calc R U . . .
H13C H 0.667730 0.440024 -0.600338 0.090 Uiso 1 1 calc R U . . .

loop_
_atom_site_aniso_label
_atom_site_aniso_U_11
_atom_site_aniso_U_22
_atom_site_aniso_U_33
_atom_site_aniso_U_23
_atom_site_aniso_U_13
_atom_site_aniso_U_12
O2 0.0812(11) 0.0388(8) 0.0344(8) 0.0013(6) -0.0063(7) -0.0064(8)
O3 0.1114(15) 0.0307(8) 0.0498(10) -0.0051(7) -0.0018(9) -0.0072(8)
N1 0.0567(10) 0.0285(8) 0.0315(9) -0.0067(7) 0.0016(7) -0.0076(7)
C4 0.0568(13) 0.0335(10) 0.0320(10) -0.0041(8) 0.0006(9) -0.0114(9)
O1 0.1134(15) 0.0466(9) 0.0362(9) -0.0122(7) -0.0057(9) 0.0031(9)
C1 0.0487(11) 0.0302(10) 0.0328(10) -0.0036(8) 0.0010(8) -0.0061(8)
C8 0.0735(16) 0.0318(11) 0.0502(13) -0.0082(9) -0.0011(11) -0.0024(10)
C3 0.0571(13) 0.0354(11) 0.0336(10) -0.0075(8) 0.0007(9) -0.0105(9)
C5 0.0553(13) 0.0382(11) 0.0346(11) -0.0046(9) 0.0004(9) -0.0035(9)
C2 0.0513(12) 0.0313(10) 0.0356(10) -0.0064(8) 0.0012(9) -0.0065(9)
C10 0.0836(17) 0.0399(12) 0.0320(11) -0.0030(9) -0.0008(11) -0.0125(11)
C9 0.0907(18) 0.0471(13) 0.0371(12) -0.0137(10) -0.0030(12) -0.0097(12)
C6 0.096(2) 0.0566(15) 0.0361(13) 0.0063(11) -0.0094(12) -0.0041(14)
C7 0.101(2) 0.0566(16) 0.0609(17) 0.0189(13) -0.0153(15) -0.0120(15)
N3 0.0656(12) 0.0413(10) 0.0295(9) -0.0078(7) 0.0003(8) -0.0093(9)
N4 0.0555(11) 0.0407(10) 0.0384(10) -0.0080(8) 0.0006(8) -0.0086(8)
C11 0.0626(14) 0.0437(12) 0.0309(11) -0.0064(9) 0.0007(9) -0.0155(10)
N2 0.1003(16) 0.0414(10) 0.0295(9) -0.0073(8) 0.0020(9) -0.0120(10)
C12 0.0509(12) 0.0454(12) 0.0381(11) -0.0050(9) -0.0001(9) -0.0126(10)
C14 0.0714(16) 0.0464(13) 0.0551(14) -0.0044(11) 0.0022(12) -0.0105(12)
S1 0.1154(6) 0.0397(3) 0.0344(3) -0.0075(2) -0.0005(3) -0.0072(3)
C13 0.0821(17) 0.0523(14) 0.0383(12) -0.0023(10) 0.0002(11) -0.0149(12)

loop_
_atom_type_symbol
_atom_type_description
_atom_type_scat_dispersion_real
_atom_type_scat_dispersion_imag
_atom_type_scat_source
C C 0.0033 0.0016 'International Tables Vol C Tables 4.2.6.8 and 6.1.1.4'
H H 0.0000 0.0000 'International Tables Vol C Tables 4.2.6.8 and 6.1.1.4'
N N 0.0061 0.0033 'International Tables Vol C Tables 4.2.6.8 and 6.1.1.4'
O O 0.0106 0.0060 'International Tables Vol C Tables 4.2.6.8 and 6.1.1.4'
S S 0.1246 0.1234 'International Tables Vol C Tables 4.2.6.8 and 6.1.1.4'

loop_
_geom_angle_atom_site_label_1
_geom_angle_atom_site_label_2
_geom_angle_atom_site_label_3
_geom_angle
_geom_angle_site_symmetry_1
_geom_angle_site_symmetry_3
C5 O2 C6 117.01(17) . .
C1 N1 C4 108.93(16) . .
C1 N1 H1 125.5 . .
C4 N1 H1 125.5 . .
N1 C4 C3 108.04(17) . .
N1 C4 C10 124.43(18) . .
C3 C4 C10 127.53(19) . .
N1 C1 C2 109.08(17) . .
N1 C1 C5 118.83(17) . .
C2 C1 C5 132.08(18) . .
C2 C8 H8A 109.5 . .
C2 C8 H8B 109.5 . .
H8A C8 H8B 109.5 . .
C2 C8 H8C 109.5 . .
H8A C8 H8C 109.5 . .
H8B C8 H8C 109.5 . .
C4 C3 C2 107.39(17) . .
C4 C3 C9 127.29(19) . .
C2 C3 C9 125.32(18) . .
O1 C5 O2 123.86(19) . .
O1 C5 C1 123.30(19) . .
O2 C5 C1 112.84(17) . .
C1 C2 C3 106.55(17) . .
C1 C2 C8 128.59(18) . .
C3 C2 C8 124.85(18) . .
O3 C10 C4 127.3(2) . .
O3 C10 H10 116.3 . .
C4 C10 H10 116.3 . .
C3 C9 H9A 109.5 . .
C3 C9 H9B 109.5 . .
H9A C9 H9B 109.5 . .
C3 C9 H9C 109.5 . .
H9A C9 H9C 109.5 . .
H9B C9 H9C 109.5 . .
O2 C6 C7 107.4(2) . .
O2 C6 H6A 110.2 . .
C7 C6 H6A 110.2 . .
O2 C6 H6B 110.2 . .
C7 C6 H6B 110.2 . .
H6A C6 H6B 108.5 . .
C6 C7 H7A 109.5 . .
C6 C7 H7B 109.5 . .
H7A C7 H7B 109.5 . .
C6 C7 H7C 109.5 . .
H7A C7 H7C 109.5 . .
H7B C7 H7C 109.5 . .
C11 N3 N4 118.08(17) . .
C11 N3 H3 121.0 . .
N4 N3 H3 121.0 . .
C12 N4 N3 118.97(17) . .
N2 C11 N3 116.41(19) . .
N2 C11 S1 123.07(17) . .
N3 C11 S1 120.52(15) . .
C11 N2 H2A 120.0 . .
C11 N2 H2B 120.0 . .
H2A N2 H2B 120.0 . .
N4 C12 C13 126.2(2) . .
N4 C12 C14 116.54(19) . .
C13 C12 C14 117.26(19) . .
C12 C14 H14A 109.5 . .
C12 C14 H14B 109.5 . .
H14A C14 H14B 109.5 . .
C12 C14 H14C 109.5 . .
H14A C14 H14C 109.5 . .
H14B C14 H14C 109.5 . .
C12 C13 H13A 109.5 . .
C12 C13 H13B 109.5 . .
H13A C13 H13B 109.5 . .
C12 C13 H13C 109.5 . .
H13A C13 H13C 109.5 . .
H13B C13 H13C 109.5 . .

loop_
_geom_bond_atom_site_label_1
_geom_bond_atom_site_label_2
_geom_bond_distance
_geom_bond_site_symmetry_2
O2 C5 1.332(2) .
O2 C6 1.452(3) .
O3 C10 1.215(3) .
N1 C1 1.358(2) .
N1 C4 1.363(2) .
N1 H1 0.8600 .
C4 C3 1.395(3) .
C4 C10 1.429(3) .
O1 C5 1.201(2) .
C1 C2 1.388(3) .
C1 C5 1.465(3) .
C8 C2 1.498(3) .
C8 H8A 0.9600 .
C8 H8B 0.9600 .
C8 H8C 0.9600 .
C3 C2 1.402(3) .
C3 C9 1.500(3) .
C10 H10 0.9300 .
C9 H9A 0.9600 .
C9 H9B 0.9600 .
C9 H9C 0.9600 .
C6 C7 1.491(4) .
C6 H6A 0.9700 .
C6 H6B 0.9700 .
C7 H7A 0.9600 .
C7 H7B 0.9600 .
C7 H7C 0.9600 .
N3 C11 1.351(3) .
N3 N4 1.391(2) .
N3 H3 0.8600 .
N4 C12 1.277(3) .
C11 N2 1.323(3) .
C11 S1 1.684(2) .
N2 H2A 0.8600 .
N2 H2B 0.8600 .
C12 C13 1.488(3) .
C12 C14 1.497(3) .
C14 H14A 0.9600 .
C14 H14B 0.9600 .
C14 H14C 0.9600 .
C13 H13A 0.9600 .
C13 H13B 0.9600 .
C13 H13C 0.9600 .

loop_
_geom_hbond_atom_site_label_D
_geom_hbond_atom_site_label_H
_geom_hbond_atom_site_label_A
_geom_hbond_distance_DH
_geom_hbond_distance_HA
_geom_hbond_distance_DA
_geom_hbond_angle_DHA
_geom_hbond_site_symmetry_A
_geom_hbond_publ_flag
N1 H1 O3 0.86 2.17 3.021(2) 171.8 2_755 yes
N3 H3 S1 0.86 2.72 3.5774(18) 171.7 2_754 yes
N2 H2A O1 0.86 2.29 2.773(2) 115.6 . yes
N2 H2B O3 0.86 2.35 3.199(2) 171.2 2_755 yes
C10 H10 S1 0.93 2.89 3.791(2) 163.0 2_755 yes

loop_
_geom_torsion_atom_site_label_1
_geom_torsion_atom_site_label_2
_geom_torsion_atom_site_label_3
_geom_torsion_atom_site_label_4
_geom_torsion
_geom_torsion_site_symmetry_1
_geom_torsion_site_symmetry_2
_geom_torsion_site_symmetry_3
_geom_torsion_site_symmetry_4
C1 N1 C4 C3 0.4(2) . . . .
C1 N1 C4 C10 -179.7(2) . . . .
C4 N1 C1 C2 -0.2(2) . . . .
C4 N1 C1 C5 -179.92(19) . . . .
N1 C4 C3 C2 -0.4(2) . . . .
C10 C4 C3 C2 179.7(2) . . . .
N1 C4 C3 C9 179.9(2) . . . .
C10 C4 C3 C9 0.0(4) . . . .
C6 O2 C5 O1 -0.1(4) . . . .
C6 O2 C5 C1 -179.9(2) . . . .
N1 C1 C5 O1 5.5(3) . . . .
C2 C1 C5 O1 -174.1(2) . . . .
N1 C1 C5 O2 -174.73(18) . . . .
C2 C1 C5 O2 5.7(3) . . . .
N1 C1 C2 C3 0.0(2) . . . .
C5 C1 C2 C3 179.6(2) . . . .
N1 C1 C2 C8 -179.3(2) . . . .
C5 C1 C2 C8 0.4(4) . . . .
C4 C3 C2 C1 0.2(2) . . . .
C9 C3 C2 C1 179.9(2) . . . .
C4 C3 C2 C8 179.5(2) . . . .
C9 C3 C2 C8 -0.8(4) . . . .
N1 C4 C10 O3 -0.8(4) . . . .
C3 C4 C10 O3 179.1(3) . . . .
C5 O2 C6 C7 177.8(2) . . . .
C11 N3 N4 C12 -179.8(2) . . . .
N4 N3 C11 N2 -0.4(3) . . . .
N4 N3 C11 S1 -179.89(15) . . . .
N3 N4 C12 C13 -0.1(3) . . . .
N3 N4 C12 C14 -179.92(19) . . . .
